data_1556281
loop_
_publ_author_name
'Lorber, Christian'
'Despagnet-Ayoub, Emmanuelle'
'Vendier, Laure'
'Arbaoui, Abdessamad'
'Redshaw, Carl'

_publ_section_title
;
 Amine influence in vanadium-based ethylene polymerisation pro-catalysts
 bearing bis(phenolate) ligands with &#x2018;pendant&#x2019; arms
;
_journal_issue 3
_journal_name_full 'Catalysis Science &amp; Technology'
_journal_page_first 489
_journal_paper_doi 10.1039/c1cy00089f
_journal_volume 1
_journal_year 2011
_chemical_compound_source 'synthesis as described'
_chemical_formula_moiety 'C24 H34 N1 O4 V1'
_chemical_formula_sum 'C24 H34 N O4 V'
_chemical_formula_weight 451.46
_space_group_IT_number 14
_space_group_name_Hall '-P 2ybc'
_space_group_name_H-M_alt 'P 1 21/c 1'
_symmetry_cell_setting monoclinic
_symmetry_Int_Tables_number 14
_symmetry_space_group_name_Hall '-P 2ybc'
_symmetry_space_group_name_H-M 'P 1 21/c 1'
_atom_sites_solution_hydrogens geom
_atom_sites_solution_primary direct
_atom_sites_solution_secondary difmap
_cell_angle_alpha 90
_cell_angle_beta 94.873(12)
_cell_angle_gamma 90
_cell_formula_units_Z 4
_cell_length_a 8.4832(12)
_cell_length_b 11.5025(16)
_cell_length_c 24.140(3)
_cell_measurement_reflns_used 2431
_cell_measurement_temperature 180
_cell_measurement_theta_max 27.999
_cell_measurement_theta_min 2.6324
_cell_measurement_wavelength 0.71073
_cell_volume 2347.0(6)
_computing_cell_refinement 'CrysAlis RED, Oxford Diffraction Ltd.'
_computing_data_collection 'CrysAlis CCD, Oxford Diffraction Ltd.'
_computing_data_reduction 'CrysAlis RED, Oxford Diffraction Ltd.'
_computing_molecular_graphics 'Ortep-3 for Windows (Farrugia, 1997)'
_computing_publication_material 'WinGX publication routines (Farrugia, 1999)'
_computing_structure_refinement 'SHELXL-97 (Sheldrick, 1997)'
_computing_structure_solution 'SIR92 (Giacovazzo et al, 1993)'
_diffrn_ambient_temperature 180
_diffrn_measured_fraction_theta_full 0.999
_diffrn_measured_fraction_theta_max 0.999
_diffrn_measurement_device_type 'Oxford Diffraction Xcalibur'
_diffrn_measurement_method \w-\f
_diffrn_orient_matrix_UB_11 -0.0078759959
_diffrn_orient_matrix_UB_12 -0.0005810484
_diffrn_orient_matrix_UB_13 0.0291892969
_diffrn_orient_matrix_UB_21 -0.0833417934
_diffrn_orient_matrix_UB_22 0.007749268
_diffrn_orient_matrix_UB_23 -0.0052735623
_diffrn_orient_matrix_UB_31 -0.0104704705
_diffrn_orient_matrix_UB_32 -0.0615616867
_diffrn_orient_matrix_UB_33 -0.0009645225
_diffrn_radiation_monochromator graphite
_diffrn_radiation_source 'fine-focus sealed tube'
_diffrn_radiation_type MoK\a
_diffrn_radiation_wavelength 0.71073
_diffrn_reflns_av_R_equivalents 0.1848
_diffrn_reflns_av_unetI/netI 0.192
_diffrn_reflns_limit_h_max 10
_diffrn_reflns_limit_h_min -10
_diffrn_reflns_limit_k_max 8
_diffrn_reflns_limit_k_min -13
_diffrn_reflns_limit_l_max 29
_diffrn_reflns_limit_l_min -29
_diffrn_reflns_number 16030
_diffrn_reflns_theta_full 25.35
_diffrn_reflns_theta_max 25.35
_diffrn_reflns_theta_min 2.83
_diffrn_standards_decay_% 0
_diffrn_standards_interval_count 0
_diffrn_standards_interval_time 0
_diffrn_standards_number 0
_exptl_absorpt_coefficient_mu 0.451
_exptl_absorpt_correction_T_max 0.984
_exptl_absorpt_correction_T_min 0.891
_exptl_absorpt_correction_type multi-scan
_exptl_absorpt_process_details
;
CrysAlis RED, Oxford Diffraction Ltd.,
Version 1.171.32.27 (release 29-05-2008 CrysAlis171 .NET)
(compiled May 29 2008,13:12:44)
Empirical absorption correction using spherical harmonics,
implemented in SCALE3 ABSPACK scaling algorithm.
;
_exptl_crystal_colour orange
_exptl_crystal_density_diffrn 1.278
_exptl_crystal_density_method 'not measured'
_exptl_crystal_description plate
_exptl_crystal_F_000 960
_exptl_crystal_size_max 0.25
_exptl_crystal_size_mid 0.17
_exptl_crystal_size_min 0.05
_refine_diff_density_max 0.396
_refine_diff_density_min -0.512
_refine_diff_density_rms 0.087
_refine_ls_extinction_method none
_refine_ls_goodness_of_fit_ref 0.959
_refine_ls_hydrogen_treatment constr
_refine_ls_matrix_type full
_refine_ls_number_parameters 278
_refine_ls_number_reflns 4289
_refine_ls_number_restraints 0
_refine_ls_restrained_S_all 0.959
_refine_ls_R_factor_all 0.1833
_refine_ls_R_factor_gt 0.0681
_refine_ls_shift/su_max 0
_refine_ls_shift/su_mean 0
_refine_ls_structure_factor_coef Fsqd
_refine_ls_weighting_details 'calc w=1/[\s^2^(Fo^2^)+(0.0461P)^2^+0.0000P] where P=(Fo^2^+2Fc^2^)/3'
_refine_ls_weighting_scheme calc
_refine_ls_wR_factor_gt 0.1089
_refine_ls_wR_factor_ref 0.1377
_reflns_number_gt 1908
_reflns_number_total 4289
_reflns_threshold_expression >2\s(I)
_cod_data_source_file c1cy00089f.txt
_cod_data_source_block 3
_cod_database_code 1556281

loop_
_symmetry_equiv_pos_as_xyz
'x, y, z'
'-x, y+1/2, -z+1/2'
'-x, -y, -z'
'x, -y-1/2, z-1/2'

loop_
_atom_site_label
_atom_site_type_symbol
_atom_site_fract_x
_atom_site_fract_y
_atom_site_fract_z
_atom_site_U_iso_or_equiv
_atom_site_adp_type
_atom_site_occupancy
_atom_site_symmetry_multiplicity
_atom_site_calc_flag
_atom_site_refinement_flags
C1 C 0.5125(5) -0.1184(4) 0.6479(2) 0.0261(12) Uani 1 1 d .
H1A H 0.6128 -0.0778 0.6537 0.031 Uiso 1 1 calc R
H1B H 0.4894 -0.1279 0.6081 0.031 Uiso 1 1 calc R
C2 C 0.5328(6) -0.2379(4) 0.6736(2) 0.0390(15) Uani 1 1 d .
H2A H 0.439 -0.2842 0.6638 0.047 Uiso 1 1 calc R
H2B H 0.546 -0.2311 0.7138 0.047 Uiso 1 1 calc R
C3 C 0.6762(7) -0.2973(4) 0.6530(2) 0.0496(17) Uani 1 1 d .
H3A H 0.6643 -0.3016 0.6131 0.074 Uiso 1 1 calc R
H3B H 0.6856 -0.3743 0.6682 0.074 Uiso 1 1 calc R
H3C H 0.7696 -0.2535 0.6646 0.074 Uiso 1 1 calc R
C4 C 0.5567(6) 0.2886(4) 0.5636(2) 0.0354(14) Uani 1 1 d .
H4 H 0.6375 0.2301 0.5744 0.042 Uiso 1 1 calc R
C5 C 0.5165(7) 0.2812(5) 0.5019(2) 0.0487(16) Uani 1 1 d .
H5A H 0.4754 0.2053 0.4925 0.073 Uiso 1 1 calc R
H5B H 0.6101 0.2947 0.483 0.073 Uiso 1 1 calc R
H5C H 0.4384 0.3388 0.4906 0.073 Uiso 1 1 calc R
C6 C 0.6192(7) 0.4064(4) 0.5820(3) 0.063(2) Uani 1 1 d .
H6A H 0.5378 0.4637 0.5746 0.094 Uiso 1 1 calc R
H6B H 0.7086 0.4258 0.5619 0.094 Uiso 1 1 calc R
H6C H 0.651 0.4047 0.6211 0.094 Uiso 1 1 calc R
C7 C 0.2323(6) -0.0456(4) 0.5543(2) 0.0244(12) Uani 1 1 d .
C8 C 0.1839(6) -0.0692(4) 0.4981(2) 0.0266(13) Uani 1 1 d .
C9 C 0.0864(6) -0.1627(4) 0.4856(2) 0.0303(13) Uani 1 1 d .
H9 H 0.0534 -0.1773 0.4485 0.036 Uiso 1 1 calc R
C10 C 0.0352(6) -0.2360(4) 0.5258(2) 0.0302(13) Uani 1 1 d .
C11 C 0.0876(6) -0.2134(4) 0.5804(2) 0.0260(12) Uani 1 1 d .
H11 H 0.0592 -0.2638 0.608 0.031 Uiso 1 1 calc R
C12 C 0.1815(5) -0.1176(4) 0.5956(2) 0.0253(12) Uani 1 1 d .
C13 C 0.2272(6) -0.0945(4) 0.6567(2) 0.0287(13) Uani 1 1 d .
H13A H 0.1496 -0.0425 0.6705 0.034 Uiso 1 1 calc R
H13B H 0.2229 -0.1672 0.6768 0.034 Uiso 1 1 calc R
C14 C 0.2428(6) 0.0070(4) 0.4537(2) 0.0354(14) Uani 1 1 d .
H14A H 0.3556 -0.0003 0.4541 0.053 Uiso 1 1 calc R
H14B H 0.2157 0.0864 0.4606 0.053 Uiso 1 1 calc R
H14C H 0.1946 -0.0166 0.418 0.053 Uiso 1 1 calc R
C15 C -0.0706(6) -0.3372(4) 0.5099(2) 0.0425(15) Uani 1 1 d .
H15A H -0.1549 -0.3122 0.4835 0.064 Uiso 1 1 calc R
H15B H -0.1142 -0.3673 0.5424 0.064 Uiso 1 1 calc R
H15C H -0.0105 -0.3969 0.4935 0.064 Uiso 1 1 calc R
C16 C 0.6484(6) 0.1017(4) 0.7179(2) 0.0265(13) Uani 1 1 d .
C17 C 0.8023(6) 0.1404(4) 0.7349(2) 0.0294(13) Uani 1 1 d .
C18 C 0.8778(6) 0.0919(4) 0.7832(2) 0.0348(14) Uani 1 1 d .
H18 H 0.9795 0.117 0.7948 0.042 Uiso 1 1 calc R
C19 C 0.8091(7) 0.0085(4) 0.8146(2) 0.0322(13) Uani 1 1 d .
C20 C 0.6588(6) -0.0282(4) 0.7958(2) 0.0318(13) Uani 1 1 d .
H20 H 0.6111 -0.0858 0.8156 0.038 Uiso 1 1 calc R
C21 C 0.5758(6) 0.0171(4) 0.7486(2) 0.0252(12) Uani 1 1 d .
C22 C 0.4127(6) -0.0238(4) 0.7297(2) 0.0270(12) Uani 1 1 d .
H22A H 0.3924 -0.096 0.7485 0.032 Uiso 1 1 calc R
H22B H 0.3369 0.0332 0.7406 0.032 Uiso 1 1 calc R
C23 C 0.8811(6) 0.2300(4) 0.7019(2) 0.0391(14) Uani 1 1 d .
H23A H 0.8174 0.2991 0.6991 0.059 Uiso 1 1 calc R
H23B H 0.8934 0.2004 0.6653 0.059 Uiso 1 1 calc R
H23C H 0.9832 0.2481 0.7201 0.059 Uiso 1 1 calc R
C24 C 0.8919(7) -0.0389(4) 0.8668(2) 0.0480(16) Uani 1 1 d .
H24A H 1.0041 -0.0304 0.8656 0.072 Uiso 1 1 calc R
H24B H 0.8663 -0.1198 0.8702 0.072 Uiso 1 1 calc R
H24C H 0.8584 0.0029 0.8981 0.072 Uiso 1 1 calc R
N1 N 0.3872(4) -0.0426(3) 0.66882(16) 0.0222(10) Uani 1 1 d .
O1 O 0.4202(4) 0.2645(2) 0.59203(14) 0.0320(9) Uani 1 1 d .
O2 O 0.3290(4) 0.0463(3) 0.56641(13) 0.0293(9) Uani 1 1 d .
O3 O 0.5735(4) 0.1469(3) 0.67065(14) 0.0316(9) Uani 1 1 d .
O4 O 0.2345(4) 0.1661(3) 0.65950(15) 0.0428(10) Uani 1 1 d .
V1 V 0.38404(10) 0.13326(7) 0.62810(4) 0.0272(3) Uani 1 1 d .

loop_
_atom_site_aniso_label
_atom_site_aniso_U_11
_atom_site_aniso_U_22
_atom_site_aniso_U_33
_atom_site_aniso_U_23
_atom_site_aniso_U_13
_atom_site_aniso_U_12
C1 0.031(3) 0.024(3) 0.025(3) -0.003(2) 0.007(2) -0.001(2)
C2 0.047(4) 0.030(3) 0.042(4) 0.007(3) 0.013(3) 0.004(3)
C3 0.056(4) 0.042(3) 0.052(5) 0.009(3) 0.007(3) 0.019(3)
C4 0.028(3) 0.029(3) 0.050(4) 0.002(3) 0.005(3) 0.003(2)
C5 0.050(4) 0.056(4) 0.042(5) 0.007(3) 0.013(3) 0.003(3)
C6 0.075(5) 0.050(4) 0.067(5) -0.004(3) 0.030(4) -0.025(3)
C7 0.032(3) 0.021(3) 0.021(3) 0.002(2) 0.009(2) 0.007(2)
C8 0.032(3) 0.027(3) 0.020(4) 0.001(3) 0.002(2) 0.012(2)
C9 0.031(3) 0.034(3) 0.025(3) -0.008(3) -0.001(2) 0.005(3)
C10 0.034(4) 0.027(3) 0.030(4) 0.001(3) 0.006(3) 0.004(2)
C11 0.033(3) 0.027(3) 0.019(3) 0.001(2) 0.007(2) -0.002(2)
C12 0.028(3) 0.030(3) 0.017(3) 0.000(3) 0.002(2) -0.001(2)
C13 0.034(3) 0.031(3) 0.021(3) 0.000(2) 0.007(2) -0.006(2)
C14 0.049(4) 0.038(3) 0.020(3) 0.003(3) 0.008(3) 0.005(3)
C15 0.044(4) 0.042(3) 0.040(4) -0.002(3) -0.002(3) -0.007(3)
C16 0.033(4) 0.023(3) 0.024(3) -0.008(2) 0.004(3) 0.001(2)
C17 0.035(3) 0.021(3) 0.033(4) -0.002(3) 0.008(3) -0.003(3)
C18 0.030(3) 0.029(3) 0.045(4) -0.007(3) -0.004(3) 0.001(2)
C19 0.039(4) 0.028(3) 0.028(4) -0.003(3) -0.005(3) 0.005(3)
C20 0.044(4) 0.027(3) 0.025(4) -0.002(3) 0.004(3) -0.002(3)
C21 0.033(3) 0.023(3) 0.020(3) -0.004(2) 0.002(2) -0.005(2)
C22 0.036(3) 0.026(3) 0.020(3) -0.001(2) 0.008(2) -0.007(2)
C23 0.034(4) 0.047(3) 0.037(4) -0.002(3) 0.005(3) -0.007(3)
C24 0.057(4) 0.039(3) 0.045(4) 0.007(3) -0.013(3) -0.003(3)
N1 0.027(3) 0.024(2) 0.016(3) 0.0015(19) 0.0018(18) -0.0057(19)
O1 0.036(2) 0.0250(18) 0.036(2) 0.0013(17) 0.0123(17) 0.0013(16)
O2 0.037(2) 0.0237(17) 0.028(2) 0.0025(16) 0.0033(16) -0.0054(16)
O3 0.030(2) 0.036(2) 0.028(2) 0.0093(18) -0.0036(16) -0.0072(17)
O4 0.047(3) 0.032(2) 0.053(3) 0.0033(18) 0.0249(19) 0.0089(17)
V1 0.0313(5) 0.0229(4) 0.0281(6) 0.0017(5) 0.0074(4) 0.0024(4)

loop_
_atom_type_symbol
_atom_type_description
_atom_type_scat_dispersion_real
_atom_type_scat_dispersion_imag
_atom_type_scat_source
C C 0.0033 0.0016 'International Tables Vol C Tables 4.2.6.8 and 6.1.1.4'
H H 0 0 'International Tables Vol C Tables 4.2.6.8 and 6.1.1.4'
N N 0.0061 0.0033 'International Tables Vol C Tables 4.2.6.8 and 6.1.1.4'
O O 0.0106 0.006 'International Tables Vol C Tables 4.2.6.8 and 6.1.1.4'
V V 0.3005 0.5294 'International Tables Vol C Tables 4.2.6.8 and 6.1.1.4'

loop_
_geom_angle_atom_site_label_1
_geom_angle_atom_site_label_2
_geom_angle_atom_site_label_3
_geom_angle
N1 C1 C2 116.8(4)
N1 C1 H1A 108.1
C2 C1 H1A 108.1
N1 C1 H1B 108.1
C2 C1 H1B 108.1
H1A C1 H1B 107.3
C1 C2 C3 110.0(4)
C1 C2 H2A 109.7
C3 C2 H2A 109.7
C1 C2 H2B 109.7
C3 C2 H2B 109.7
H2A C2 H2B 108.2
C2 C3 H3A 109.5
C2 C3 H3B 109.5
H3A C3 H3B 109.5
C2 C3 H3C 109.5
H3A C3 H3C 109.5
H3B C3 H3C 109.5
O1 C4 C5 110.0(4)
O1 C4 C6 108.3(4)
C5 C4 C6 112.8(5)
O1 C4 H4 108.6
C5 C4 H4 108.6
C6 C4 H4 108.6
C4 C5 H5A 109.5
C4 C5 H5B 109.5
H5A C5 H5B 109.5
C4 C5 H5C 109.5
H5A C5 H5C 109.5
H5B C5 H5C 109.5
C4 C6 H6A 109.5
C4 C6 H6B 109.5
H6A C6 H6B 109.5
C4 C6 H6C 109.5
H6A C6 H6C 109.5
H6B C6 H6C 109.5
O2 C7 C12 121.9(4)
O2 C7 C8 118.6(4)
C12 C7 C8 119.5(4)
C9 C8 C7 118.8(4)
C9 C8 C14 122.1(5)
C7 C8 C14 119.1(4)
C8 C9 C10 122.9(5)
C8 C9 H9 118.6
C10 C9 H9 118.6
C11 C10 C9 117.4(5)
C11 C10 C15 121.9(5)
C9 C10 C15 120.6(5)
C10 C11 C12 122.1(5)
C10 C11 H11 118.9
C12 C11 H11 118.9
C11 C12 C7 119.2(4)
C11 C12 C13 119.3(4)
C7 C12 C13 121.5(4)
N1 C13 C12 114.6(4)
N1 C13 H13A 108.6
C12 C13 H13A 108.6
N1 C13 H13B 108.6
C12 C13 H13B 108.6
H13A C13 H13B 107.6
C8 C14 H14A 109.5
C8 C14 H14B 109.5
H14A C14 H14B 109.5
C8 C14 H14C 109.5
H14A C14 H14C 109.5
H14B C14 H14C 109.5
C10 C15 H15A 109.5
C10 C15 H15B 109.5
H15A C15 H15B 109.5
C10 C15 H15C 109.5
H15A C15 H15C 109.5
H15B C15 H15C 109.5
O3 C16 C21 120.9(5)
O3 C16 C17 118.6(4)
C21 C16 C17 120.5(5)
C18 C17 C16 117.7(4)
C18 C17 C23 121.7(5)
C16 C17 C23 120.7(5)
C19 C18 C17 123.3(5)
C19 C18 H18 118.3
C17 C18 H18 118.3
C18 C19 C20 116.9(5)
C18 C19 C24 121.8(5)
C20 C19 C24 121.3(5)
C19 C20 C21 123.0(5)
C19 C20 H20 118.5
C21 C20 H20 118.5
C20 C21 C16 118.6(5)
C20 C21 C22 121.6(4)
C16 C21 C22 119.7(5)
N1 C22 C21 113.7(4)
N1 C22 H22A 108.8
C21 C22 H22A 108.8
N1 C22 H22B 108.8
C21 C22 H22B 108.8
H22A C22 H22B 107.7
C17 C23 H23A 109.5
C17 C23 H23B 109.5
H23A C23 H23B 109.5
C17 C23 H23C 109.5
H23A C23 H23C 109.5
H23B C23 H23C 109.5
C19 C24 H24A 109.5
C19 C24 H24B 109.5
H24A C24 H24B 109.5
C19 C24 H24C 109.5
H24A C24 H24C 109.5
H24B C24 H24C 109.5
C22 N1 C13 107.9(3)
C22 N1 C1 111.8(4)
C13 N1 C1 111.2(3)
C22 N1 V1 107.3(3)
C13 N1 V1 107.3(3)
C1 N1 V1 111.1(3)
C4 O1 V1 125.6(3)
C7 O2 V1 135.5(3)
C16 O3 V1 139.4(3)
O4 V1 O1 102.15(15)
O4 V1 O2 111.32(18)
O1 V1 O2 96.22(15)
O4 V1 O3 114.29(18)
O1 V1 O3 91.27(15)
O2 V1 O3 130.88(15)
O4 V1 N1 89.18(15)
O1 V1 N1 168.40(15)
O2 V1 N1 81.74(14)
O3 V1 N1 81.66(14)

loop_
_geom_bond_atom_site_label_1
_geom_bond_atom_site_label_2
_geom_bond_distance
C1 N1 1.496(5)
C1 C2 1.512(6)
C1 H1A 0.97
C1 H1B 0.97
C2 C3 1.516(7)
C2 H2A 0.97
C2 H2B 0.97
C3 H3A 0.96
C3 H3B 0.96
C3 H3C 0.96
C4 O1 1.423(5)
C4 C5 1.503(7)
C4 C6 1.507(7)
C4 H4 0.98
C5 H5A 0.96
C5 H5B 0.96
C5 H5C 0.96
C6 H6A 0.96
C6 H6B 0.96
C6 H6C 0.96
C7 O2 1.355(5)
C7 C12 1.392(6)
C7 C8 1.411(7)
C8 C9 1.375(6)
C8 C14 1.501(6)
C9 C10 1.383(6)
C9 H9 0.93
C10 C11 1.379(7)
C10 C15 1.501(6)
C11 C12 1.390(6)
C11 H11 0.93
C12 C13 1.516(6)
C13 N1 1.489(6)
C13 H13A 0.97
C13 H13B 0.97
C14 H14A 0.96
C14 H14B 0.96
C14 H14C 0.96
C15 H15A 0.96
C15 H15B 0.96
C15 H15C 0.96
C16 O3 1.361(6)
C16 C21 1.397(6)
C16 C17 1.406(7)
C17 C18 1.399(7)
C17 C23 1.494(7)
C18 C19 1.381(7)
C18 H18 0.93
C19 C20 1.383(7)
C19 C24 1.493(7)
C20 C21 1.389(6)
C20 H20 0.93
C21 C22 1.495(6)
C22 N1 1.482(6)
C22 H22A 0.97
C22 H22B 0.97
C23 H23A 0.96
C23 H23B 0.96
C23 H23C 0.96
C24 H24A 0.96
C24 H24B 0.96
C24 H24C 0.96
N1 V1 2.248(4)
O1 V1 1.782(3)
O2 V1 1.821(3)
O3 V1 1.839(3)
O4 V1 1.578(3)
